data_4062937
_journal_name_full Organometallics
_journal_paper_doi 10.1021/om049778+
_journal_year 2004
_chemical_formula_sum 'C54 H102 B20 Cl3 Li N2 O5 Si2 Sm2'
_chemical_formula_weight 1545.75
_space_group_IT_number 14
_symmetry_cell_setting monoclinic
_symmetry_space_group_name_Hall '-P 2yn'
_symmetry_space_group_name_H-M 'P 1 21/n 1'
_cell_angle_alpha 90.00
_cell_angle_beta 108.9150(10)
_cell_angle_gamma 90.00
_cell_formula_units_Z 4
_cell_length_a 20.1872(7)
_cell_length_b 17.9123(6)
_cell_length_c 22.2992(8)
_cell_measurement_temperature 293(2)
_cell_volume 7628.0(5)
_diffrn_ambient_temperature 293(2)
_exptl_crystal_density_diffrn 1.346
_cod_depositor_comments
;
The following automatic conversions were performed:
'_symmetry_cell_setting' value 'Monoclinic' changed to 'monoclinic'
according to '/home/saulius/struct/CIF-dictionaries/cif_core.dic'
dictionary named 'cif_core.dic' version 2.4.1 from 2010-06-29.

Automatic conversion script
Id: cif_fix_enum 1527 2010-12-29 10:47:43Z saulius 
;
_cod_original_sg_symbol_H-M 'P 21/n'
_cod_database_code 4062937

loop_
_symmetry_equiv_pos_as_xyz
'x, y, z'
'-x+1/2, y+1/2, -z+1/2'
'-x, -y, -z'
'x-1/2, -y-1/2, z-1/2'

loop_
_atom_site_label
_atom_site_type_symbol
_atom_site_fract_x
_atom_site_fract_y
_atom_site_fract_z
_atom_site_U_iso_or_equiv
_atom_site_adp_type
_atom_site_occupancy
_atom_site_symmetry_multiplicity
_atom_site_calc_flag
_atom_site_refinement_flags
_atom_site_disorder_assembly
_atom_site_disorder_group
Sm1 Sm 0.648277(7) 0.153552(8) 0.952142(7) 0.04119(4) Uani 1 1 d . . .
Sm2 Sm 0.475648(7) 0.252350(9) 0.847205(7) 0.04333(4) Uani 1 1 d . . .
Cl1 Cl 0.58776(3) 0.29420(4) 0.95068(3) 0.0497(2) Uani 1 1 d . . .
Cl2 Cl 0.50415(3) 0.12582(4) 0.92743(3) 0.0501(2) Uani 1 1 d . . .
Cl3 Cl 0.58803(4) 0.18268(4) 0.82401(3) 0.0542(2) Uani 1 1 d . . .
Si1 Si 0.81326(4) 0.08897(5) 0.91247(4) 0.0555(3) Uani 1 1 d . . .
Si2 Si 0.40842(4) 0.45851(5) 0.83123(4) 0.0605(3) Uani 1 1 d . . .
C1' C 0.49866(14) 0.35907(17) 0.77541(14) 0.0555(10) Uani 1 1 d . . .
C2' C 0.46428(14) 0.44674(17) 0.77931(14) 0.0566(10) Uani 1 1 d . . .
C3' C 0.32521(18) 0.5054(2) 0.78425(19) 0.1076(16) Uani 1 1 d . . .
H3'A H 0.3009 0.4748 0.7485 0.161 Uiso 1 1 calc R . .
H3'B H 0.3357 0.5530 0.7696 0.161 Uiso 1 1 calc R . .
H3'C H 0.2962 0.5126 0.8105 0.161 Uiso 1 1 calc R . .
C4' C 0.45406(18) 0.5193(2) 0.90044(16) 0.0947(14) Uani 1 1 d . . .
H4'A H 0.4970 0.4960 0.9252 0.142 Uiso 1 1 calc R . .
H4'B H 0.4245 0.5263 0.9261 0.142 Uiso 1 1 calc R . .
H4'C H 0.4640 0.5669 0.8855 0.142 Uiso 1 1 calc R . .
C11' C 0.38958(13) 0.36505(16) 0.85475(14) 0.0498(10) Uani 1 1 d . . .
C12' C 0.34715(14) 0.31241(17) 0.80967(15) 0.0607(11) Uani 1 1 d . . .
H12A H 0.3215 0.3252 0.7655 0.073 Uiso 1 1 calc R . .
C13' C 0.33597(14) 0.24637(16) 0.83871(16) 0.0604(11) Uani 1 1 d . . .
C14' C 0.37019(14) 0.21194(18) 0.95792(15) 0.0686(10) Uani 1 1 d . . .
H14A H 0.3490 0.1652 0.9518 0.082 Uiso 1 1 calc R . .
C15' C 0.40207(16) 0.23759(18) 1.01734(15) 0.0740(11) Uani 1 1 d . . .
H15A H 0.4012 0.2090 1.0519 0.089 Uiso 1 1 calc R . .
C16' C 0.43660(16) 0.3073(2) 1.02748(15) 0.0754(12) Uani 1 1 d . . .
H16A H 0.4589 0.3232 1.0688 0.090 Uiso 1 1 calc R . .
C17' C 0.43833(14) 0.35214(18) 0.97837(14) 0.0613(11) Uani 1 1 d . . .
H17A H 0.4629 0.3970 0.9862 0.074 Uiso 1 1 calc R . .
C18' C 0.40223(13) 0.32942(15) 0.91535(13) 0.0482(9) Uani 1 1 d . . .
C19' C 0.36909(14) 0.25597(18) 0.90539(15) 0.0607(10) Uani 1 1 d . . .
C20' C 0.29973(16) 0.17988(19) 0.80504(19) 0.0823(14) Uani 1 1 d . . .
H20A H 0.2642 0.1961 0.7664 0.099 Uiso 1 1 calc R . .
H20B H 0.2758 0.1560 0.8312 0.099 Uiso 1 1 calc R . .
C21' C 0.3441(2) 0.1235(2) 0.7882(2) 0.1328(19) Uani 1 1 d . . .
H21A H 0.3649 0.0923 0.8250 0.159 Uiso 1 1 calc R . .
H21D H 0.3140 0.0918 0.7553 0.159 Uiso 1 1 calc R . .
C22' C 0.3745(3) 0.1802(2) 0.70322(18) 0.138(2) Uani 1 1 d . . .
H22A H 0.3472 0.1430 0.6749 0.207 Uiso 1 1 calc R . .
H22B H 0.4137 0.1939 0.6902 0.207 Uiso 1 1 calc R . .
H22C H 0.3460 0.2234 0.7022 0.207 Uiso 1 1 calc R . .
C23' C 0.4393(2) 0.0812(2) 0.7668(2) 0.120(2) Uani 1 1 d . . .
H23A H 0.4101 0.0462 0.7374 0.180 Uiso 1 1 calc R . .
H23B H 0.4541 0.0599 0.8086 0.180 Uiso 1 1 calc R . .
H23C H 0.4795 0.0926 0.7546 0.180 Uiso 1 1 calc R . .
C1 C 0.75838(13) 0.23373(16) 0.95620(14) 0.0506(10) Uani 1 1 d . . .
C2 C 0.82640(13) 0.18983(17) 0.93848(13) 0.0518(10) Uani 1 1 d . . .
C3 C 0.79206(15) 0.0845(2) 0.82558(13) 0.0718(12) Uani 1 1 d . . .
H3A H 0.7853 0.0334 0.8120 0.108 Uiso 1 1 calc R . .
H3B H 0.8299 0.1055 0.8139 0.108 Uiso 1 1 calc R . .
H3C H 0.7500 0.1122 0.8056 0.108 Uiso 1 1 calc R . .
C4 C 0.89597(15) 0.0383(2) 0.95075(15) 0.0759(13) Uani 1 1 d . . .
H4A H 0.8904 -0.0131 0.9380 0.114 Uiso 1 1 calc R . .
H4B H 0.9076 0.0415 0.9960 0.114 Uiso 1 1 calc R . .
H4C H 0.9328 0.0603 0.9382 0.114 Uiso 1 1 calc R . .
C11 C 0.74161(14) 0.05241(16) 0.93851(13) 0.0525(10) Uani 1 1 d . . .
C12 C 0.74606(14) 0.04876(16) 1.00343(14) 0.0574(10) Uani 1 1 d . . .
H12B H 0.7892 0.0587 1.0385 0.069 Uiso 1 1 calc R . .
C13 C 0.68664(14) 0.01772(17) 1.01153(14) 0.0571(10) Uani 1 1 d . . .
C14 C 0.57803(16) -0.04398(18) 0.93121(16) 0.0717(12) Uani 1 1 d . . .
H14B H 0.5560 -0.0578 0.9602 0.086 Uiso 1 1 calc R . .
C15 C 0.54948(16) -0.06125(19) 0.86950(17) 0.0812(13) Uani 1 1 d . . .
H15B H 0.5080 -0.0884 0.8565 0.097 Uiso 1 1 calc R . .
C16 C 0.58033(16) -0.03965(18) 0.82382(17) 0.0770(13) Uani 1 1 d . . .
H16B H 0.5583 -0.0513 0.7814 0.092 Uiso 1 1 calc R . .
C17 C 0.64230(16) -0.00168(17) 0.84149(15) 0.0652(11) Uani 1 1 d . . .
H17B H 0.6627 0.0118 0.8112 0.078 Uiso 1 1 calc R . .
C18 C 0.67532(14) 0.01700(15) 0.90548(13) 0.0495(10) Uani 1 1 d . . .
C19 C 0.64242(14) -0.00424(16) 0.95153(15) 0.0577(10) Uani 1 1 d . . .
C20 C 0.67311(16) 0.01007(19) 1.07335(14) 0.0735(12) Uani 1 1 d . . .
H20C H 0.7174 0.0117 1.1076 0.088 Uiso 1 1 calc R . .
H20D H 0.6519 -0.0382 1.0748 0.088 Uiso 1 1 calc R . .
C21 C 0.62515(15) 0.0711(2) 1.08386(15) 0.0778(12) Uani 1 1 d . . .
H21B H 0.5776 0.0613 1.0568 0.093 Uiso 1 1 calc R . .
H21C H 0.6257 0.0688 1.1275 0.093 Uiso 1 1 calc R . .
C22 C 0.71180(17) 0.1684(3) 1.11422(16) 0.1008(16) Uani 1 1 d . . .
H22D H 0.7098 0.1659 1.1566 0.151 Uiso 1 1 calc R . .
H22E H 0.7235 0.2183 1.1055 0.151 Uiso 1 1 calc R . .
H22F H 0.7468 0.1344 1.1100 0.151 Uiso 1 1 calc R . .
C23 C 0.59091(16) 0.1971(2) 1.08097(14) 0.0801(13) Uani 1 1 d . . .
H23D H 0.5922 0.1928 1.1242 0.120 Uiso 1 1 calc R . .
H23E H 0.5457 0.1820 1.0533 0.120 Uiso 1 1 calc R . .
H23F H 0.5995 0.2480 1.0722 0.120 Uiso 1 1 calc R . .
N1 N 0.64547(11) 0.14844(14) 1.07048(10) 0.0528(8) Uani 1 1 d . . .
N2 N 0.39922(13) 0.15057(15) 0.76672(12) 0.0655(9) Uani 1 1 d . . .
B3 B 0.83611(17) 0.2155(2) 1.01528(17) 0.0618(13) Uani 1 1 d . . .
H3 H 0.8396 0.1747 1.0530 0.074 Uiso 1 1 calc R . .
B4 B 0.79338(18) 0.3012(2) 1.01198(18) 0.0617(13) Uani 1 1 d . . .
H4 H 0.7693 0.3174 1.0478 0.074 Uiso 1 1 calc R . .
B5 B 0.75585(18) 0.3248(2) 0.93241(18) 0.0607(13) Uani 1 1 d . . .
H5 H 0.7069 0.3570 0.9153 0.073 Uiso 1 1 calc R . .
B6 B 0.77362(17) 0.2512(2) 0.88578(17) 0.0646(13) Uani 1 1 d . . .
H6 H 0.7364 0.2347 0.8396 0.078 Uiso 1 1 calc R . .
B7 B 0.90517(18) 0.2268(2) 0.98251(19) 0.0714(15) Uani 1 1 d . . .
H7 H 0.9541 0.1945 0.9990 0.086 Uiso 1 1 calc R . .
B8 B 0.88551(19) 0.2981(3) 1.0299(2) 0.0785(16) Uani 1 1 d . . .
H8 H 0.9216 0.3120 1.0773 0.094 Uiso 1 1 calc R . .
B9 B 0.8349(2) 0.3684(2) 0.9773(2) 0.0737(15) Uani 1 1 d . . .
H9 H 0.8375 0.4280 0.9898 0.088 Uiso 1 1 calc R . .
B10 B 0.82513(18) 0.3368(2) 0.89965(19) 0.0719(14) Uani 1 1 d . . .
H10 H 0.8220 0.3767 0.8614 0.086 Uiso 1 1 calc R . .
B11 B 0.86680(17) 0.2491(2) 0.90189(19) 0.0708(14) Uani 1 1 d . . .
H11 H 0.8898 0.2316 0.8657 0.085 Uiso 1 1 calc R . .
B12 B 0.9042(2) 0.3213(3) 0.9593(2) 0.0837(16) Uani 1 1 d . . .
H12 H 0.9524 0.3510 0.9608 0.100 Uiso 1 1 calc R . .
B23 B 0.4346(2) 0.3949(2) 0.71182(17) 0.0673(14) Uani 1 1 d . . .
H23 H 0.3817 0.3705 0.6955 0.081 Uiso 1 1 calc R . .
B24 B 0.5062(2) 0.3475(3) 0.70133(18) 0.0747(15) Uani 1 1 d . . .
H24 H 0.5012 0.2928 0.6779 0.090 Uiso 1 1 calc R . .
B25 B 0.57915(18) 0.3720(2) 0.76656(18) 0.0718(14) Uani 1 1 d . . .
H25 H 0.6227 0.3327 0.7858 0.086 Uiso 1 1 calc R . .
B26 B 0.55180(18) 0.4301(2) 0.81665(18) 0.0631(14) Uani 1 1 d . . .
H26 H 0.5755 0.4285 0.8685 0.076 Uiso 1 1 calc R . .
B27 B 0.4483(2) 0.4935(2) 0.70832(18) 0.0726(15) Uani 1 1 d . . .
H27 H 0.4051 0.5333 0.6895 0.087 Uiso 1 1 calc R . .
B28 B 0.4753(2) 0.4324(3) 0.65868(19) 0.0850(17) Uani 1 1 d . . .
H28 H 0.4496 0.4323 0.6070 0.102 Uiso 1 1 calc R . .
B29 B 0.5653(2) 0.4178(2) 0.69256(19) 0.0803(15) Uani 1 1 d . . .
H29 H 0.5990 0.4089 0.6631 0.096 Uiso 1 1 calc R . .
B30 B 0.59592(19) 0.4680(2) 0.76598(18) 0.0728(14) Uani 1 1 d . . .
H30 H 0.6492 0.4910 0.7847 0.087 Uiso 1 1 calc R . .
B31 B 0.52229(19) 0.5164(2) 0.77431(18) 0.0645(14) Uani 1 1 d . . .
H31 H 0.5279 0.5707 0.7984 0.077 Uiso 1 1 calc R . .
B32 B 0.5289(2) 0.5060(3) 0.69670(19) 0.0817(16) Uani 1 1 d . . .
H32 H 0.5386 0.5540 0.6700 0.098 Uiso 1 1 calc R . .
Li1 Li 0.7983(4) -0.3156(4) 0.9328(4) 0.104(3) Uani 1 1 d . . .
C31 C 0.7003(2) -0.4456(3) 0.9345(2) 0.140(2) Uani 1 1 d . . .
H31A H 0.6583 -0.4256 0.9037 0.168 Uiso 1 1 calc R . .
H31B H 0.7235 -0.4779 0.9126 0.168 Uiso 1 1 calc R . .
C32 C 0.6825(2) -0.4866(3) 0.9819(2) 0.130(2) Uani 1 1 d . . .
H32A H 0.6861 -0.5398 0.9755 0.156 Uiso 1 1 calc R . .
H32B H 0.6349 -0.4753 0.9802 0.156 Uiso 1 1 calc R . .
C33 C 0.7326(2) -0.4636(3) 1.0436(2) 0.127(2) Uani 1 1 d . . .
H33A H 0.7726 -0.4969 1.0571 0.153 Uiso 1 1 calc R . .
H33B H 0.7105 -0.4615 1.0763 0.153 Uiso 1 1 calc R . .
C34 C 0.7532(2) -0.3872(2) 1.0279(2) 0.1155(19) Uani 1 1 d . . .
H34A H 0.7231 -0.3497 1.0371 0.139 Uiso 1 1 calc R . .
H34B H 0.8011 -0.3765 1.0534 0.139 Uiso 1 1 calc R . .
C41 C 0.90856(19) -0.2163(3) 1.0161(2) 0.163(3) Uani 1 1 d D . .
H41A H 0.9234 -0.2040 0.9800 0.196 Uiso 1 1 calc R . .
H41B H 0.9393 -0.2549 1.0406 0.196 Uiso 1 1 calc R . .
C42 C 0.9117(2) -0.1495(2) 1.0555(3) 0.172(3) Uani 1 1 d D . .
H42A H 0.9277 -0.1066 1.0375 0.206 Uiso 1 1 calc R . .
H42B H 0.9434 -0.1575 1.0982 0.206 Uiso 1 1 calc R . .
C43 C 0.8384(2) -0.1375(2) 1.0561(2) 0.181(3) Uani 1 1 d D . .
H43A H 0.8367 -0.1408 1.0990 0.217 Uiso 1 1 calc R . .
H43B H 0.8215 -0.0886 1.0392 0.217 Uiso 1 1 calc R . .
C44 C 0.7970(2) -0.1941(3) 1.0178(3) 0.246(3) Uani 1 1 d D . .
H44A H 0.7611 -0.1717 0.9823 0.296 Uiso 1 1 calc R . .
H44B H 0.7740 -0.2227 1.0423 0.296 Uiso 1 1 calc R . .
C51 C 0.9113(3) -0.4236(4) 0.94467(18) 0.232(4) Uani 1 1 d D B .
H51A H 0.8864 -0.4600 0.9614 0.279 Uiso 1 1 calc R . .
H51B H 0.9448 -0.3979 0.9798 0.279 Uiso 1 1 calc R . .
C52 C 0.9490(2) -0.4621(3) 0.9025(2) 0.255(3) Uani 1 1 d D . .
H52A H 0.9979 -0.4714 0.9260 0.306 Uiso 0.50 1 calc PR A 1
H52B H 0.9265 -0.5090 0.8856 0.306 Uiso 0.50 1 calc PR A 1
C53 C 0.9417(3) -0.4073(4) 0.8518(2) 0.170(5) Uiso 0.50 1 d PD B 1
H53A H 0.9865 -0.3842 0.8563 0.204 Uiso 0.50 1 calc PR B 1
H53B H 0.9248 -0.4315 0.8106 0.204 Uiso 0.50 1 calc PR B 1
H52C H 0.9865 -0.3842 0.8563 0.204 Uiso 0.50 1 calc PR B 2
H52D H 0.9248 -0.4315 0.8106 0.204 Uiso 0.50 1 calc PR B 2
C53' C 0.8899(5) -0.4376(4) 0.8387(3) 0.155(4) Uiso 0.50 1 d PD B 2
H53C H 0.8450 -0.4609 0.8336 0.186 Uiso 0.50 1 calc PR B 2
H53D H 0.9034 -0.4460 0.8013 0.186 Uiso 0.50 1 calc PR B 2
C54 C 0.8916(3) -0.3516(3) 0.8574(3) 0.356(6) Uani 1 1 d D . .
H54A H 0.9144 -0.3034 0.8674 0.427 Uiso 1 1 calc R B 1
H54B H 0.8537 -0.3473 0.8175 0.427 Uiso 1 1 calc R B 1
C61 C 0.7833(3) -0.2145(4) 0.8323(4) 0.442(7) Uani 1 1 d D . .
H61A H 0.8175 -0.1876 0.8661 0.530 Uiso 1 1 calc R . .
H61B H 0.8076 -0.2410 0.8077 0.530 Uiso 1 1 calc R . .
C62 C 0.7328(3) -0.1638(3) 0.7926(2) 0.207(4) Uani 1 1 d D . .
H62A H 0.7440 -0.1523 0.7545 0.249 Uiso 1 1 calc R . .
H62B H 0.7315 -0.1177 0.8150 0.249 Uiso 1 1 calc R . .
C63 C 0.6646(3) -0.2037(3) 0.7767(3) 0.271(5) Uani 1 1 d D . .
H63A H 0.6513 -0.2236 0.7340 0.325 Uiso 1 1 calc R . .
H63B H 0.6282 -0.1701 0.7798 0.325 Uiso 1 1 calc R . .
C64 C 0.6754(3) -0.2662(3) 0.8244(3) 0.234(4) Uani 1 1 d D . .
H64A H 0.6476 -0.2577 0.8520 0.281 Uiso 1 1 calc R . .
H64B H 0.6617 -0.3136 0.8029 0.281 Uiso 1 1 calc R . .
O1 O 0.74681(13) -0.38489(17) 0.96577(12) 0.1093(11) Uani 1 1 d . . .
O2 O 0.83883(12) -0.24157(15) 0.99523(15) 0.1373(13) Uani 1 1 d D . .
O3 O 0.86499(14) -0.3733(2) 0.90567(12) 0.1412(14) Uani 1 1 d D B .
O4 O 0.74427(19) -0.2666(2) 0.8583(2) 0.249(2) Uani 1 1 d D . .
O5 O 0.3846(2) 0.8735(2) 0.6927(2) 0.302(3) Uiso 1 1 d D . .
C71 C 0.3733(3) 0.8091(4) 0.7263(4) 0.184(5) Uiso 0.50 1 d PD . .
C71' C 0.3710(3) 0.8080(4) 0.7237(4) 0.155(5) Uiso 0.50 1 d PD . .
C72 C 0.4316(3) 0.7527(2) 0.7317(3) 0.229(3) Uiso 1 1 d D . .
C73 C 0.4772(2) 0.7898(2) 0.6959(2) 0.173(2) Uiso 1 1 d D . .
C74 C 0.4462(4) 0.8650(4) 0.6699(4) 0.189(5) Uiso 0.50 1 d PD . .
C74' C 0.4497(4) 0.8644(4) 0.6727(4) 0.165(5) Uiso 0.50 1 d PD . .

loop_
_atom_site_aniso_label
_atom_site_aniso_U_11
_atom_site_aniso_U_22
_atom_site_aniso_U_33
_atom_site_aniso_U_23
_atom_site_aniso_U_13
_atom_site_aniso_U_12
Sm1 0.03358(6) 0.04683(8) 0.04493(7) 0.00543(7) 0.01516(5) 0.00445(7)
Sm2 0.03372(7) 0.04694(9) 0.04686(7) 0.00452(7) 0.00964(6) 0.00123(7)
Cl1 0.0401(3) 0.0515(4) 0.0551(4) -0.0040(4) 0.0122(3) 0.0034(3)
Cl2 0.0401(3) 0.0526(4) 0.0579(4) 0.0078(4) 0.0162(3) -0.0009(3)
Cl3 0.0523(4) 0.0646(5) 0.0491(4) 0.0031(4) 0.0211(3) 0.0087(4)
Si1 0.0463(4) 0.0678(6) 0.0575(4) 0.0065(4) 0.0240(3) 0.0133(4)
Si2 0.0530(5) 0.0519(5) 0.0759(5) 0.0111(5) 0.0202(4) 0.0039(4)
C1' 0.0457(15) 0.062(2) 0.0533(17) 0.0057(16) 0.0085(13) -0.0006(15)
C2' 0.0437(15) 0.0617(19) 0.0551(17) 0.0226(16) 0.0033(14) 0.0036(15)
C3' 0.086(2) 0.095(3) 0.151(3) 0.059(2) 0.051(2) 0.039(2)
C4' 0.133(2) 0.064(2) 0.116(2) -0.014(2) 0.0813(18) -0.024(2)
C11' 0.0356(13) 0.0464(18) 0.0654(17) 0.0093(15) 0.0138(13) 0.0052(13)
C12' 0.0336(15) 0.069(2) 0.071(2) 0.0055(18) 0.0051(14) 0.0033(15)
C13' 0.0363(14) 0.0491(18) 0.094(2) 0.0056(17) 0.0186(14) -0.0105(14)
C14' 0.0704(15) 0.0484(18) 0.112(2) 0.0130(17) 0.0644(13) 0.0104(14)
C15' 0.0950(19) 0.067(2) 0.0818(18) 0.0185(17) 0.0590(14) 0.0201(17)
C16' 0.0760(18) 0.090(3) 0.0707(19) 0.0063(19) 0.0384(15) 0.0244(18)
C17' 0.0577(16) 0.064(2) 0.0681(17) 0.0032(17) 0.0288(13) 0.0082(16)
C18' 0.0379(13) 0.0423(17) 0.0693(17) -0.0002(14) 0.0241(12) 0.0043(12)
C19' 0.0421(14) 0.063(2) 0.0851(19) 0.0021(17) 0.0316(13) 0.0018(14)
C20' 0.0418(17) 0.071(2) 0.127(3) 0.001(2) 0.0178(18) -0.0141(16)
C21' 0.106(3) 0.137(3) 0.168(4) -0.064(3) 0.061(2) -0.071(2)
C22' 0.214(5) 0.096(3) 0.065(3) -0.003(3) -0.010(3) -0.034(3)
C23' 0.144(4) 0.078(3) 0.102(3) -0.037(2) -0.009(3) 0.016(3)
C1 0.0381(13) 0.0535(19) 0.0630(16) 0.0041(15) 0.0201(12) 0.0020(13)
C2 0.0290(12) 0.0629(19) 0.0673(17) 0.0093(16) 0.0209(12) 0.0000(13)
C3 0.0628(17) 0.096(3) 0.0625(18) 0.0023(19) 0.0288(14) 0.0049(18)
C4 0.0574(17) 0.098(3) 0.074(2) -0.002(2) 0.0228(15) 0.0223(18)
C11 0.0520(15) 0.0505(18) 0.0586(16) 0.0058(15) 0.0229(12) 0.0144(14)
C12 0.0549(16) 0.0537(19) 0.0633(17) 0.0172(16) 0.0186(14) 0.0185(15)
C13 0.0519(15) 0.0576(19) 0.0670(17) 0.0191(16) 0.0264(13) 0.0072(14)
C14 0.0702(18) 0.053(2) 0.102(2) 0.0037(18) 0.0414(16) -0.0018(16)
C15 0.0666(18) 0.058(2) 0.126(3) -0.010(2) 0.0408(18) -0.0121(17)
C16 0.070(2) 0.060(2) 0.096(2) -0.021(2) 0.0207(18) -0.0008(18)
C17 0.0741(18) 0.0487(19) 0.0805(19) -0.0030(17) 0.0357(15) 0.0067(16)
C18 0.0503(15) 0.0345(16) 0.0632(17) 0.0020(14) 0.0177(13) 0.0080(13)
C19 0.0546(15) 0.0386(16) 0.0895(19) 0.0176(16) 0.0367(13) 0.0099(13)
C20 0.0800(19) 0.075(2) 0.0778(18) 0.0318(17) 0.0419(15) 0.0141(17)
C21 0.0707(17) 0.102(3) 0.0757(18) 0.0179(19) 0.0439(14) 0.0090(19)
C22 0.065(2) 0.179(4) 0.0613(19) -0.024(2) 0.0244(16) -0.033(2)
C23 0.081(2) 0.108(3) 0.0559(18) 0.006(2) 0.0289(15) 0.021(2)
N1 0.0489(12) 0.0622(16) 0.0487(12) 0.0013(13) 0.0179(10) 0.0027(12)
N2 0.0601(14) 0.0680(17) 0.0657(15) -0.0093(15) 0.0167(12) -0.0125(14)
B3 0.0454(18) 0.088(3) 0.0516(19) 0.001(2) 0.0148(16) -0.0031(19)
B4 0.0580(19) 0.065(2) 0.069(2) -0.007(2) 0.0300(16) -0.0122(18)
B5 0.0511(18) 0.053(2) 0.081(2) 0.009(2) 0.0264(17) -0.0032(17)
B6 0.0488(18) 0.082(3) 0.069(2) 0.021(2) 0.0275(15) -0.0008(19)
B7 0.0413(18) 0.084(3) 0.091(3) 0.007(2) 0.0240(18) -0.0050(19)
B8 0.046(2) 0.097(3) 0.083(3) -0.001(3) 0.008(2) -0.011(2)
B9 0.066(2) 0.069(3) 0.084(3) -0.007(2) 0.021(2) -0.012(2)
B10 0.0614(19) 0.087(3) 0.076(2) 0.021(2) 0.0340(16) -0.011(2)
B11 0.0446(17) 0.094(3) 0.085(2) 0.021(2) 0.0357(15) 0.005(2)
B12 0.064(2) 0.101(3) 0.094(3) 0.009(2) 0.0364(19) -0.029(2)
B23 0.065(2) 0.071(3) 0.053(2) 0.007(2) 0.0005(19) -0.009(2)
B24 0.083(2) 0.084(3) 0.065(2) 0.001(2) 0.0351(18) -0.007(2)
B25 0.0527(19) 0.086(3) 0.085(2) 0.030(2) 0.0329(17) 0.009(2)
B26 0.056(2) 0.070(3) 0.056(2) 0.008(2) 0.0070(18) 0.001(2)
B27 0.064(2) 0.084(3) 0.061(2) 0.039(2) 0.0084(19) 0.009(2)
B28 0.103(3) 0.094(3) 0.046(2) 0.015(2) 0.007(2) -0.012(3)
B29 0.084(2) 0.094(3) 0.072(2) 0.024(2) 0.0379(19) 0.001(2)
B30 0.0527(19) 0.093(3) 0.077(2) 0.022(2) 0.0269(17) -0.005(2)
B31 0.062(2) 0.057(2) 0.069(2) 0.013(2) 0.0134(19) -0.0072(19)
B32 0.082(3) 0.094(3) 0.065(2) 0.034(2) 0.017(2) -0.016(2)
Li1 0.087(4) 0.109(5) 0.103(5) -0.003(5) 0.013(4) 0.000(4)
C31 0.116(3) 0.183(5) 0.120(3) -0.040(3) 0.035(3) -0.042(3)
C32 0.079(2) 0.105(3) 0.207(5) -0.048(3) 0.047(3) -0.011(2)
C33 0.111(3) 0.144(4) 0.128(3) -0.028(3) 0.041(3) -0.025(3)
C34 0.106(3) 0.121(3) 0.119(3) -0.034(3) 0.037(2) -0.026(3)
C41 0.074(3) 0.175(5) 0.238(6) -0.037(5) 0.047(3) -0.024(3)
C42 0.152(5) 0.106(4) 0.221(6) -0.033(4) 0.012(5) -0.035(3)
C43 0.157(4) 0.158(5) 0.220(6) -0.057(4) 0.051(4) 0.036(4)
C44 0.113(3) 0.234(5) 0.423(6) -0.223(4) 0.129(3) -0.041(3)
C51 0.241(6) 0.303(9) 0.159(5) 0.060(6) 0.073(5) 0.100(6)
C52 0.312(5) 0.174(6) 0.376(7) 0.034(5) 0.247(4) 0.069(5)
C54 0.516(11) 0.322(10) 0.316(8) 0.152(7) 0.253(7) 0.193(8)
C61 0.303(11) 0.391(9) 0.460(11) 0.303(7) -0.112(9) -0.094(9)
C62 0.265(7) 0.214(7) 0.117(4) 0.022(5) 0.027(5) 0.066(6)
C63 0.204(7) 0.356(11) 0.170(6) -0.037(7) -0.052(6) 0.038(8)
C64 0.147(5) 0.348(10) 0.135(5) -0.016(6) -0.053(4) 0.030(6)
O1 0.0982(17) 0.137(2) 0.0929(17) -0.0390(17) 0.0312(14) -0.0417(16)
O2 0.0722(14) 0.133(2) 0.219(3) -0.077(2) 0.0639(15) -0.0398(15)
O3 0.136(2) 0.212(3) 0.0943(16) 0.025(2) 0.0629(14) 0.008(2)
O4 0.142(3) 0.244(4) 0.288(5) 0.149(3) -0.030(3) -0.029(3)

loop_
_geom_bond_atom_site_label_1
_geom_bond_atom_site_label_2
_geom_bond_distance
_geom_bond_site_symmetry_2
_geom_bond_publ_flag
Sm1 C1 2.623(3) . ?
Sm1 N1 2.659(2) . ?
Sm1 C12 2.695(3) . ?
Sm1 C11 2.701(3) . ?
Sm1 C13 2.758(3) . ?
Sm1 Cl3 2.7681(7) . ?
Sm1 C18 2.781(3) . ?
Sm1 Cl1 2.7955(8) . ?
Sm1 Cl2 2.8242(7) . ?
Sm1 C19 2.829(3) . ?
Sm1 Sm2 3.9325(2) . ?
Sm2 C1' 2.630(3) . ?
Sm2 N2 2.670(2) . ?
Sm2 C12' 2.679(3) . ?
Sm2 C11' 2.704(3) . ?
Sm2 Cl1 2.7610(6) . ?
Sm2 C13' 2.766(3) . ?
Sm2 Cl3 2.7809(8) . ?
Sm2 C18' 2.806(3) . ?
Sm2 Cl2 2.8287(7) . ?
Sm2 C19' 2.850(3) . ?
Si1 C3 1.845(3) . ?
Si1 C11 1.845(3) . ?
Si1 C4 1.848(3) . ?
Si1 C2 1.890(3) . ?
Si2 C11' 1.831(3) . ?
Si2 C3' 1.867(3) . ?
Si2 C4' 1.870(3) . ?
Si2 C2' 1.872(4) . ?
C1' B23 1.705(4) . ?
C1' B25 1.715(5) . ?
C1' B24 1.720(5) . ?
C1' B26 1.726(5) . ?
C1' C2' 1.731(4) . ?
C2' B23 1.703(5) . ?
C2' B26 1.718(4) . ?
C2' B27 1.726(5) . ?
C2' B31 1.739(5) . ?
C11' C12' 1.440(4) . ?
C11' C18' 1.441(4) . ?
C12' C13' 1.402(4) . ?
C13' C19' 1.429(4) . ?
C13' C20' 1.470(4) . ?
C14' C15' 1.352(4) . ?
C14' C19' 1.406(5) . ?
C15' C16' 1.412(5) . ?
C16' C17' 1.368(5) . ?
C17' C18' 1.417(4) . ?
C18' C19' 1.460(4) . ?
C20' C21' 1.478(6) . ?
C21' N2 1.430(5) . ?
C22' N2 1.441(4) . ?
C23' N2 1.482(5) . ?
C1 B5 1.711(5) . ?
C1 B4 1.714(5) . ?
C1 B3 1.722(4) . ?
C1 B6 1.724(5) . ?
C1 C2 1.735(4) . ?
C2 B11 1.700(5) . ?
C2 B6 1.707(4) . ?
C2 B7 1.709(4) . ?
C2 B3 1.722(5) . ?
C11 C12 1.423(4) . ?
C11 C18 1.448(4) . ?
C12 C13 1.386(4) . ?
C13 C19 1.403(4) . ?
C13 C20 1.496(5) . ?
C14 C15 1.344(5) . ?
C14 C19 1.421(4) . ?
C15 C16 1.410(6) . ?
C16 C17 1.365(4) . ?
C17 C18 1.406(4) . ?
C18 C19 1.443(5) . ?
C20 C21 1.528(5) . ?
C21 N1 1.502(4) . ?
C22 N1 1.423(4) . ?
C23 N1 1.481(4) . ?
B3 B4 1.751(6) . ?
B3 B8 1.755(6) . ?
B3 B7 1.783(6) . ?
B4 B5 1.740(5) . ?
B4 B8 1.772(5) . ?
B4 B9 1.779(6) . ?
B5 B9 1.767(5) . ?
B5 B10 1.788(6) . ?
B5 B6 1.786(6) . ?
B6 B11 1.797(5) . ?
B6 B10 1.822(6) . ?
B7 B11 1.757(6) . ?
B7 B12 1.767(6) . ?
B7 B8 1.783(7) . ?
B8 B12 1.783(7) . ?
B8 B9 1.797(6) . ?
B9 B10 1.772(6) . ?
B9 B12 1.789(6) . ?
B10 B12 1.738(5) . ?
B10 B11 1.774(6) . ?
B11 B12 1.804(6) . ?
B23 B24 1.757(6) . ?
B23 B28 1.779(7) . ?
B23 B27 1.792(6) . ?
B24 B25 1.757(5) . ?
B24 B29 1.789(6) . ?
B24 B28 1.794(6) . ?
B25 B26 1.743(6) . ?
B25 B30 1.754(6) . ?
B25 B29 1.782(6) . ?
B26 B30 1.784(6) . ?
B26 B31 1.807(5) . ?
B27 B32 1.742(6) . ?
B27 B28 1.764(7) . ?
B27 B31 1.771(5) . ?
B28 B29 1.745(6) . ?
B28 B32 1.741(6) . ?
B29 B32 1.756(6) . ?
B29 B30 1.793(6) . ?
B30 B31 1.781(6) . ?
B30 B32 1.824(5) . ?
B31 B32 1.788(6) . ?
Li1 O4 1.883(8) . ?
Li1 O2 1.905(8) . ?
Li1 O1 1.913(9) . ?
Li1 O3 1.943(9) . ?
C31 C32 1.424(7) . ?
C31 O1 1.458(5) . ?
C32 C33 1.479(6) . ?
C33 C34 1.505(6) . ?
C34 O1 1.349(5) . ?
C41 O2 1.407(4) . ?
C41 C42 1.474(6) . ?
C42 C43 1.501(6) . ?
C43 C44 1.412(6) . ?
C44 O2 1.402(6) . ?
C51 O3 1.383(6) . ?
C51 C52 1.551(7) . ?
C52 C53 1.468(7) . ?
C52 C53' 1.594(7) . ?
C53 C54 1.453(8) . ?
C53' C54 1.593(8) . ?
C54 O3 1.405(7) . ?
C61 C62 1.435(7) . ?
C61 O4 1.457(8) . ?
C62 C63 1.488(7) . ?
C63 C64 1.510(8) . ?
C64 O4 1.350(6) . ?
O5 C74 1.497(9) . ?
O5 C71 1.433(9) . ?
O5 C71' 1.432(8) . ?
O5 C74' 1.528(9) . ?
C71 C72 1.526(8) . ?
C71' C72 1.539(8) . ?
C72 C73 1.550(7) . ?
C73 C74' 1.474(7) . ?
C73 C74 1.518(7) . ?
